data_1001626
loop_
_publ_author_name
'Rebbah, A'
'Yazbeck, J'
'Deschanvres, A'

_publ_section_title
;
Etude structurale des composes Cd3 Y X3 (Y=As, P, X=Cl, Br, I)
;
_journal_coden_ASTM RVCMA8
_journal_name_full 'Revue de Chimie Minerale'
_journal_page_first 43
_journal_page_last 53
_journal_volume 18
_journal_year 1981
_chemical_formula_structural 'Cd3 P Cl3'
_chemical_formula_sum 'Cd3 Cl3 P'
_chemical_name_systematic 'Tricadmium phosphide trichloride'
_space_group_IT_number 147
_symmetry_cell_setting trigonal
_symmetry_Int_Tables_number 147
_symmetry_space_group_name_Hall '-P 3'
_symmetry_space_group_name_H-M 'P -3'
_cell_angle_alpha 90
_cell_angle_beta 90
_cell_angle_gamma 120
_cell_formula_units_Z 2
_cell_length_a 7.633(4)
_cell_length_b 7.633(4)
_cell_length_c 7.133(3)
_cell_volume 359.9
_exptl_crystal_density_meas 4.4
_refine_ls_R_factor_all 0.1
_cod_database_code 1001626

loop_
_symmetry_equiv_pos_as_xyz
x,y,z
-y,x-y,z
y-x,-x,z
-x,-y,-z
y,y-x,-z
x-y,x,-z

loop_
_atom_site_label
_atom_site_type_symbol
_atom_site_symmetry_multiplicity
_atom_site_Wyckoff_symbol
_atom_site_fract_x
_atom_site_fract_y
_atom_site_fract_z
_atom_site_occupancy
_atom_site_attached_hydrogens
_atom_site_calc_flag
Cd1 Cd2+ 1 b 0. 0. 0.5 1. 0 d
Cd2 Cd2+ 3 e 0.5 0. 0. 1. 0 d
Cd3 Cd2+ 2 d 0.3333 0.6667 0.4935(6) 1. 0 d
P1 P3- 2 d 0.3333 0.6667 -0.1597(9) 1. 0 d
Cl1 Cl1- 6 g 0.1669(7) 0.3324(6) 0.3316(7) 1. 0 d

loop_
_atom_type_symbol
_atom_type_oxidation_number
Cd2+ 2.000
P3- -3.000
Cl1- -1.000
